data_8104912
loop_
_publ_author_name
'Fujisawa, Kiyoshi'
'Shimizu, Daichi'
'Tiekink, Edward R. T.'

_publ_section_title
;
 Crystal structure of {hydridotris[3-(t-butyl)-5-isopropylpyrazol-1-yl-\kN
 3]borato}thallium(I), C30H52BN6Tl
;
_journal_issue 1
_journal_name_full 'Zeitschrift f\"ur Kristallographie - New Crystal Structures'
_journal_page_first 169
_journal_page_last 172
_journal_paper_doi 10.1515/ncrs-2020-0405
_journal_volume 236
_journal_year 2021
_chemical_formula_moiety 'C30 H52 B N6 Tl'
_chemical_formula_sum 'C30 H52 B N6 Tl'
_chemical_formula_weight 711.95
_space_group_crystal_system monoclinic
_space_group_IT_number 14
_space_group_name_Hall '-P 2yn'
_space_group_name_H-M_alt 'P 1 21/n 1'
_atom_sites_solution_hydrogens geom
_atom_sites_solution_primary direct
_atom_sites_solution_secondary difmap
_cell_angle_alpha 90
_cell_angle_beta 98.374(7)
_cell_angle_gamma 90
_cell_formula_units_Z 4
_cell_length_a 9.611(3)
_cell_length_b 17.586(5)
_cell_length_c 19.710(6)
_cell_measurement_reflns_used 10405
_cell_measurement_temperature 182(2)
_cell_measurement_theta_max 27.50
_cell_measurement_theta_min 3.00
_cell_volume 3295.8(17)
_computing_cell_refinement 'CrystalClear-SM Expert [2]'
_computing_data_collection 'CrystalClear-SM Expert [2]'
_computing_data_reduction 'CrystalClear-SM Expert [2]'
_computing_molecular_graphics 'ORTEP-3 for Windows [5]'
_computing_publication_material 'SHELXL-2018/3 [4]'
_computing_structure_refinement 'SHELXL-2018/3 [4]'
_computing_structure_solution 'SIR2008 [3]'
_diffrn_ambient_temperature 182(2)
_diffrn_detector_area_resol_mean 5.814
_diffrn_measured_fraction_theta_full 0.993
_diffrn_measured_fraction_theta_max 0.988
_diffrn_measurement_device_type 'Rigaku XtaLAB P200'
_diffrn_measurement_method \w
_diffrn_radiation_type MoK\a
_diffrn_radiation_wavelength 0.71075
_diffrn_reflns_av_R_equivalents 0.0225
_diffrn_reflns_av_unetI/netI 0.0205
_diffrn_reflns_Laue_measured_fraction_full 0.993
_diffrn_reflns_Laue_measured_fraction_max 0.988
_diffrn_reflns_limit_h_max 12
_diffrn_reflns_limit_h_min -11
_diffrn_reflns_limit_k_max 22
_diffrn_reflns_limit_k_min -22
_diffrn_reflns_limit_l_max 25
_diffrn_reflns_limit_l_min -25
_diffrn_reflns_number 24824
_diffrn_reflns_point_group_measured_fraction_full 0.993
_diffrn_reflns_point_group_measured_fraction_max 0.988
_diffrn_reflns_theta_full 25.242
_diffrn_reflns_theta_max 27.549
_diffrn_reflns_theta_min 3.120
_exptl_absorpt_coefficient_mu 4.928
_exptl_absorpt_correction_T_max 0.821
_exptl_absorpt_correction_T_min 0.578
_exptl_absorpt_correction_type numerical
_exptl_absorpt_process_details 'NUMABS [1]'
_exptl_crystal_colour colourless
_exptl_crystal_density_diffrn 1.435
_exptl_crystal_description prism
_exptl_crystal_F_000 1440
_exptl_crystal_size_max 0.270
_exptl_crystal_size_mid 0.090
_exptl_crystal_size_min 0.040
_refine_diff_density_max 0.857
_refine_diff_density_min -0.621
_refine_diff_density_rms 0.059
_refine_ls_extinction_coef .
_refine_ls_extinction_method none
_refine_ls_goodness_of_fit_ref 1.006
_refine_ls_hydrogen_treatment constr
_refine_ls_matrix_type full
_refine_ls_number_parameters 358
_refine_ls_number_reflns 7518
_refine_ls_number_restraints 0
_refine_ls_restrained_S_all 1.006
_refine_ls_R_factor_all 0.0220
_refine_ls_R_factor_gt 0.0152
_refine_ls_shift/su_max 0.003
_refine_ls_shift/su_mean 0.000
_refine_ls_structure_factor_coef Fsqd
_refine_ls_weighting_details 'w=1/[\s^2^(Fo^2^)+(0.0229P)^2^] where P=(Fo^2^+2Fc^2^)/3'
_refine_ls_weighting_scheme calc
_refine_ls_wR_factor_gt 0.0367
_refine_ls_wR_factor_ref 0.0381
_reflns_Friedel_coverage 0.000
_reflns_Friedel_fraction_full .
_reflns_Friedel_fraction_max .
_reflns_number_gt 6366
_reflns_number_total 7518
_reflns_threshold_expression 'I > 2\s(I)'
_cod_data_source_file suppl_j_ncrs-2020-0405_suppl.cif
_cod_data_source_block shelx
_cod_original_sg_symbol_H-M 'P 21/n'
_cod_database_code 8104912
_shelx_space_group_comment
;
The symmetry employed for this shelxl refinement is uniquely defined
by the following loop, which should always be used as a source of
symmetry information in preference to the above space-group names.
They are only intended as comments.
;
_shelx_estimated_absorpt_t_min 0.350
_shelx_estimated_absorpt_t_max 0.827

loop_
_space_group_symop_operation_xyz
'x, y, z'
'-x+1/2, y+1/2, -z+1/2'
'-x, -y, -z'
'x-1/2, -y-1/2, z-1/2'

loop_
_atom_site_label
_atom_site_type_symbol
_atom_site_fract_x
_atom_site_fract_y
_atom_site_fract_z
_atom_site_U_iso_or_equiv
_atom_site_adp_type
_atom_site_occupancy
_atom_site_site_symmetry_order
_atom_site_calc_flag
_atom_site_refinement_flags_posn
_atom_site_refinement_flags_adp
_atom_site_refinement_flags_occupancy
_atom_site_disorder_assembly
_atom_site_disorder_group
Tl Tl 0.27659(2) 0.26547(2) 0.65845(2) 0.02258(3) Uani 1 1 d . . . . .
N11 N 0.40691(14) 0.17760(8) 0.74799(7) 0.0198(3) Uani 1 1 d . . . . .
N12 N 0.44197(13) 0.20309(8) 0.81438(6) 0.0177(3) Uani 1 1 d . . . . .
N21 N 0.14323(14) 0.27354(8) 0.76019(7) 0.0190(3) Uani 1 1 d . . . . .
N22 N 0.21860(13) 0.27641(8) 0.82514(7) 0.0173(3) Uani 1 1 d . . . . .
N31 N 0.40338(14) 0.36588(8) 0.73614(7) 0.0206(3) Uani 1 1 d . . . . .
N32 N 0.43995(13) 0.34937(8) 0.80487(7) 0.0180(3) Uani 1 1 d . . . . .
C10 C 0.27880(18) 0.05073(13) 0.65581(10) 0.0362(5) Uani 1 1 d . . . . .
H10A H 0.233838 0.026046 0.691562 0.054 Uiso 1 1 calc R U . . .
H10B H 0.264589 0.019618 0.614125 0.054 Uiso 1 1 calc R U . . .
H10C H 0.237018 0.101064 0.645853 0.054 Uiso 1 1 calc R U . . .
C11 C 0.5081(2) 0.09579(13) 0.62434(11) 0.0418(5) Uani 1 1 d . . . . .
H11A H 0.467972 0.146335 0.613574 0.063 Uiso 1 1 calc R U . . .
H11B H 0.493100 0.063920 0.583136 0.063 Uiso 1 1 calc R U . . .
H11C H 0.609217 0.100505 0.640259 0.063 Uiso 1 1 calc R U . . .
C12 C 0.4986(3) -0.02022(12) 0.69604(11) 0.0474(6) Uani 1 1 d . . . . .
H12A H 0.599037 -0.015812 0.713684 0.071 Uiso 1 1 calc R U . . .
H12B H 0.486507 -0.050538 0.653872 0.071 Uiso 1 1 calc R U . . .
H12C H 0.450089 -0.045118 0.730409 0.071 Uiso 1 1 calc R U . . .
C13 C 0.43649(18) 0.05926(10) 0.68063(9) 0.0254(4) Uani 1 1 d . . . . .
C14 C 0.45971(16) 0.10721(10) 0.74565(8) 0.0201(3) Uani 1 1 d . . . . .
C15 C 0.53087(18) 0.08736(10) 0.81035(9) 0.0254(4) Uani 1 1 d . . . . .
H15 H 0.578940 0.041068 0.822672 0.030 Uiso 1 1 calc R U . . .
C16 C 0.51701(17) 0.14869(10) 0.85260(8) 0.0210(3) Uani 1 1 d . . . . .
C17 C 0.56893(18) 0.15472(10) 0.92851(8) 0.0256(4) Uani 1 1 d . . . . .
H17 H 0.565998 0.209469 0.941947 0.031 Uiso 1 1 calc R U . . .
C18 C 0.7210(2) 0.12717(14) 0.94493(10) 0.0428(5) Uani 1 1 d . . . . .
H18A H 0.724855 0.072454 0.935961 0.064 Uiso 1 1 calc R U . . .
H18B H 0.756163 0.137083 0.993313 0.064 Uiso 1 1 calc R U . . .
H18C H 0.779379 0.154308 0.916026 0.064 Uiso 1 1 calc R U . . .
C19 C 0.4740(2) 0.11002(13) 0.96988(10) 0.0383(5) Uani 1 1 d . . . . .
H19A H 0.377053 0.128375 0.958750 0.057 Uiso 1 1 calc R U . . .
H19B H 0.506290 0.117104 1.018959 0.057 Uiso 1 1 calc R U . . .
H19C H 0.477621 0.055883 0.958464 0.057 Uiso 1 1 calc R U . . .
C20 C -0.0981(2) 0.33071(12) 0.65806(10) 0.0353(5) Uani 1 1 d . . . . .
H20A H -0.109583 0.378232 0.682621 0.053 Uiso 1 1 calc R U . . .
H20B H -0.172439 0.326677 0.618516 0.053 Uiso 1 1 calc R U . . .
H20C H -0.006095 0.330400 0.642235 0.053 Uiso 1 1 calc R U . . .
C21 C -0.0932(2) 0.18890(12) 0.66687(10) 0.0380(5) Uani 1 1 d . . . . .
H21A H -0.002023 0.188241 0.650187 0.057 Uiso 1 1 calc R U . . .
H21B H -0.168851 0.185700 0.627848 0.057 Uiso 1 1 calc R U . . .
H21C H -0.099316 0.145426 0.697408 0.057 Uiso 1 1 calc R U . . .
C22 C -0.25254(19) 0.26461(13) 0.73012(11) 0.0378(5) Uani 1 1 d . . . . .
H22A H -0.261330 0.221005 0.760162 0.057 Uiso 1 1 calc R U . . .
H22B H -0.326075 0.261982 0.690141 0.057 Uiso 1 1 calc R U . . .
H22C H -0.262814 0.311846 0.755310 0.057 Uiso 1 1 calc R U . . .
C23 C -0.10802(17) 0.26307(10) 0.70633(9) 0.0224(3) Uani 1 1 d . . . . .
C24 C 0.00743(16) 0.26758(9) 0.76787(9) 0.0188(3) Uani 1 1 d . . . . .
C25 C -0.00631(17) 0.26602(10) 0.83722(9) 0.0204(3) Uani 1 1 d . . . . .
H25 H -0.091209 0.261886 0.856328 0.024 Uiso 1 1 calc R U . . .
C26 C 0.12895(17) 0.27172(9) 0.87281(8) 0.0175(3) Uani 1 1 d . . . . .
C27 C 0.17461(17) 0.27782(9) 0.94914(8) 0.0201(3) Uani 1 1 d . . . . .
H27 H 0.268813 0.253030 0.960241 0.024 Uiso 1 1 calc R U . . .
C28 C 0.0731(2) 0.23709(12) 0.98929(10) 0.0347(4) Uani 1 1 d . . . . .
H28A H -0.018577 0.262524 0.981479 0.052 Uiso 1 1 calc R U . . .
H28B H 0.110120 0.238380 1.038302 0.052 Uiso 1 1 calc R U . . .
H28C H 0.062346 0.184138 0.973925 0.052 Uiso 1 1 calc R U . . .
C29 C 0.1903(2) 0.36127(11) 0.97006(9) 0.0320(4) Uani 1 1 d . . . . .
H29A H 0.254690 0.386483 0.943009 0.048 Uiso 1 1 calc R U . . .
H29B H 0.228022 0.364755 1.018904 0.048 Uiso 1 1 calc R U . . .
H29C H 0.098146 0.386181 0.961709 0.048 Uiso 1 1 calc R U . . .
C30 C 0.5185(2) 0.42674(13) 0.60530(10) 0.0405(5) Uani 1 1 d . . . . .
H30A H 0.619084 0.424830 0.623191 0.061 Uiso 1 1 calc R U . . .
H30B H 0.505061 0.452141 0.560569 0.061 Uiso 1 1 calc R U . . .
H30C H 0.481067 0.374894 0.600195 0.061 Uiso 1 1 calc R U . . .
C31 C 0.2842(2) 0.47519(13) 0.62709(11) 0.0399(5) Uani 1 1 d . . . . .
H31A H 0.244773 0.423737 0.622958 0.060 Uiso 1 1 calc R U . . .
H31B H 0.271678 0.499560 0.581891 0.060 Uiso 1 1 calc R U . . .
H31C H 0.235778 0.505049 0.658516 0.060 Uiso 1 1 calc R U . . .
C32 C 0.4981(3) 0.55250(13) 0.66185(12) 0.0539(6) Uani 1 1 d . . . . .
H32A H 0.450512 0.580503 0.694815 0.081 Uiso 1 1 calc R U . . .
H32B H 0.480632 0.577775 0.617108 0.081 Uiso 1 1 calc R U . . .
H32C H 0.599461 0.551326 0.677980 0.081 Uiso 1 1 calc R U . . .
C33 C 0.44121(19) 0.47087(11) 0.65504(9) 0.0275(4) Uani 1 1 d . . . . .
C34 C 0.46267(17) 0.43287(10) 0.72519(9) 0.0215(3) Uani 1 1 d . . . . .
C35 C 0.53899(17) 0.45957(10) 0.78619(9) 0.0241(4) Uani 1 1 d . . . . .
H35 H 0.591934 0.505300 0.792358 0.029 Uiso 1 1 calc R U . . .
C36 C 0.52228(16) 0.40638(10) 0.83568(8) 0.0199(3) Uani 1 1 d . . . . .
C37 C 0.58361(17) 0.40756(10) 0.91067(8) 0.0234(4) Uani 1 1 d . . . . .
H37 H 0.511888 0.386688 0.937675 0.028 Uiso 1 1 calc R U . . .
C38 C 0.6185(2) 0.48894(12) 0.93479(10) 0.0405(5) Uani 1 1 d . . . . .
H38A H 0.691826 0.509530 0.910243 0.061 Uiso 1 1 calc R U . . .
H38B H 0.652252 0.488870 0.984167 0.061 Uiso 1 1 calc R U . . .
H38C H 0.533951 0.520542 0.925399 0.061 Uiso 1 1 calc R U . . .
C39 C 0.7148(2) 0.35812(12) 0.92414(10) 0.0369(5) Uani 1 1 d . . . . .
H39A H 0.692826 0.306823 0.906305 0.055 Uiso 1 1 calc R U . . .
H39B H 0.746882 0.355469 0.973614 0.055 Uiso 1 1 calc R U . . .
H39C H 0.789105 0.380252 0.901190 0.055 Uiso 1 1 calc R U . . .
B1 B 0.38144(19) 0.27889(10) 0.83853(9) 0.0180(4) Uani 1 1 d . . . . .
H1 H 0.410793 0.282965 0.889201 0.022 Uiso 1 1 calc R U . . .

loop_
_atom_site_aniso_label
_atom_site_aniso_U_11
_atom_site_aniso_U_22
_atom_site_aniso_U_33
_atom_site_aniso_U_23
_atom_site_aniso_U_13
_atom_site_aniso_U_12
Tl 0.02676(4) 0.02635(4) 0.01374(4) -0.00109(3) -0.00004(2) -0.00107(3)
N11 0.0205(7) 0.0240(8) 0.0143(6) -0.0026(5) 0.0009(5) -0.0008(5)
N12 0.0183(6) 0.0200(7) 0.0143(6) -0.0006(6) 0.0005(5) -0.0016(6)
N21 0.0182(7) 0.0252(8) 0.0130(6) -0.0021(5) 0.0001(5) -0.0012(5)
N22 0.0176(7) 0.0214(8) 0.0123(6) -0.0012(5) -0.0001(5) -0.0012(5)
N31 0.0221(7) 0.0240(8) 0.0154(6) 0.0008(6) 0.0012(5) -0.0014(6)
N32 0.0176(6) 0.0208(7) 0.0150(6) -0.0010(5) -0.0001(5) -0.0018(5)
C10 0.0326(10) 0.0382(12) 0.0368(11) -0.0140(9) 0.0020(9) -0.0087(9)
C11 0.0479(12) 0.0464(13) 0.0348(11) -0.0118(10) 0.0177(10) -0.0092(10)
C12 0.0661(16) 0.0313(12) 0.0406(12) -0.0123(10) -0.0065(11) 0.0142(11)
C13 0.0290(9) 0.0248(9) 0.0219(8) -0.0061(7) 0.0026(7) 0.0001(7)
C14 0.0192(8) 0.0211(9) 0.0202(8) -0.0013(7) 0.0037(6) -0.0031(6)
C15 0.0291(9) 0.0200(9) 0.0257(9) 0.0008(7) -0.0006(7) 0.0016(7)
C16 0.0201(8) 0.0219(9) 0.0198(8) 0.0025(7) -0.0008(6) -0.0019(6)
C17 0.0302(9) 0.0230(9) 0.0207(8) 0.0026(7) -0.0065(7) 0.0003(7)
C18 0.0326(11) 0.0590(15) 0.0325(11) 0.0063(10) -0.0098(9) 0.0020(10)
C19 0.0453(12) 0.0450(13) 0.0238(9) 0.0031(9) 0.0027(9) -0.0014(10)
C20 0.0306(10) 0.0400(12) 0.0314(10) 0.0092(9) -0.0085(8) -0.0017(8)
C21 0.0356(10) 0.0358(12) 0.0376(11) -0.0138(9) -0.0110(9) -0.0010(9)
C22 0.0185(9) 0.0590(14) 0.0341(11) -0.0024(10) -0.0022(8) -0.0023(9)
C23 0.0185(8) 0.0267(9) 0.0203(8) -0.0014(7) -0.0033(6) -0.0012(7)
C24 0.0164(7) 0.0181(8) 0.0210(8) -0.0014(7) -0.0007(6) -0.0004(6)
C25 0.0163(7) 0.0238(8) 0.0210(8) 0.0001(7) 0.0027(6) -0.0015(7)
C26 0.0189(8) 0.0156(8) 0.0175(8) -0.0007(6) 0.0013(6) -0.0007(6)
C27 0.0210(8) 0.0246(10) 0.0147(7) 0.0016(6) 0.0021(6) -0.0007(6)
C28 0.0411(11) 0.0435(12) 0.0201(9) 0.0027(8) 0.0061(8) -0.0102(9)
C29 0.0461(11) 0.0296(10) 0.0193(8) -0.0050(8) 0.0012(8) -0.0039(8)
C30 0.0434(12) 0.0504(14) 0.0300(10) 0.0105(10) 0.0129(9) 0.0115(10)
C31 0.0404(11) 0.0434(13) 0.0342(11) 0.0092(10) 0.0001(9) 0.0145(9)
C32 0.0832(18) 0.0340(12) 0.0419(13) 0.0140(10) 0.0006(12) -0.0175(12)
C33 0.0325(10) 0.0250(9) 0.0248(9) 0.0058(7) 0.0038(8) 0.0012(7)
C34 0.0219(8) 0.0198(8) 0.0228(8) 0.0011(7) 0.0037(7) 0.0017(6)
C35 0.0249(9) 0.0195(9) 0.0277(9) -0.0019(7) 0.0036(7) -0.0025(7)
C36 0.0182(8) 0.0197(8) 0.0219(8) -0.0043(7) 0.0031(6) -0.0012(6)
C37 0.0232(9) 0.0256(9) 0.0204(8) -0.0051(7) -0.0002(7) -0.0073(7)
C38 0.0522(13) 0.0340(12) 0.0327(11) -0.0113(9) -0.0029(10) -0.0097(10)
C39 0.0302(10) 0.0443(12) 0.0334(10) 0.0009(9) -0.0051(8) 0.0009(9)
B1 0.0167(8) 0.0216(10) 0.0149(8) -0.0012(7) -0.0004(7) -0.0022(7)

loop_
_atom_type_symbol
_atom_type_description
_atom_type_scat_dispersion_real
_atom_type_scat_dispersion_imag
_atom_type_scat_source
C C 0.0033 0.0016 'International Tables Vol C Tables 4.2.6.8 and 6.1.1.4'
H H 0.0000 0.0000 'International Tables Vol C Tables 4.2.6.8 and 6.1.1.4'
B B 0.0013 0.0007 'International Tables Vol C Tables 4.2.6.8 and 6.1.1.4'
N N 0.0061 0.0033 'International Tables Vol C Tables 4.2.6.8 and 6.1.1.4'
Tl Tl -2.8358 9.6688 'International Tables Vol C Tables 4.2.6.8 and 6.1.1.4'

loop_
_geom_angle_atom_site_label_1
_geom_angle_atom_site_label_2
_geom_angle_atom_site_label_3
_geom_angle
_geom_angle_site_symmetry_1
_geom_angle_site_symmetry_3
N31 Tl N11 81.87(5) . .
N31 Tl N21 74.74(5) . .
N11 Tl N21 74.88(5) . .
C14 N11 N12 106.95(13) . .
C14 N11 Tl 133.60(11) . .
N12 N11 Tl 119.38(10) . .
C16 N12 N11 109.54(14) . .
C16 N12 B1 128.72(13) . .
N11 N12 B1 121.23(13) . .
C24 N21 N22 106.68(13) . .
C24 N21 Tl 134.25(11) . .
N22 N21 Tl 118.63(9) . .
C26 N22 N21 109.75(12) . .
C26 N22 B1 127.37(14) . .
N21 N22 B1 122.75(13) . .
C34 N31 N32 106.84(13) . .
C34 N31 Tl 134.01(11) . .
N32 N31 Tl 118.59(10) . .
C36 N32 N31 109.32(13) . .
C36 N32 B1 128.34(13) . .
N31 N32 B1 122.16(13) . .
C13 C10 H10A 109.5 . .
C13 C10 H10B 109.5 . .
H10A C10 H10B 109.5 . .
C13 C10 H10C 109.5 . .
H10A C10 H10C 109.5 . .
H10B C10 H10C 109.5 . .
C13 C11 H11A 109.5 . .
C13 C11 H11B 109.5 . .
H11A C11 H11B 109.5 . .
C13 C11 H11C 109.5 . .
H11A C11 H11C 109.5 . .
H11B C11 H11C 109.5 . .
C13 C12 H12A 109.5 . .
C13 C12 H12B 109.5 . .
H12A C12 H12B 109.5 . .
C13 C12 H12C 109.5 . .
H12A C12 H12C 109.5 . .
H12B C12 H12C 109.5 . .
C14 C13 C11 110.57(15) . .
C14 C13 C10 109.89(14) . .
C11 C13 C10 109.79(16) . .
C14 C13 C12 109.46(15) . .
C11 C13 C12 108.84(17) . .
C10 C13 C12 108.25(17) . .
N11 C14 C15 109.61(15) . .
N11 C14 C13 122.02(15) . .
C15 C14 C13 128.34(16) . .
C16 C15 C14 106.10(15) . .
C16 C15 H15 127.0 . .
C14 C15 H15 127.0 . .
N12 C16 C15 107.80(14) . .
N12 C16 C17 124.90(15) . .
C15 C16 C17 127.25(16) . .
C16 C17 C19 110.84(15) . .
C16 C17 C18 110.80(15) . .
C19 C17 C18 110.54(16) . .
C16 C17 H17 108.2 . .
C19 C17 H17 108.2 . .
C18 C17 H17 108.2 . .
C17 C18 H18A 109.5 . .
C17 C18 H18B 109.5 . .
H18A C18 H18B 109.5 . .
C17 C18 H18C 109.5 . .
H18A C18 H18C 109.5 . .
H18B C18 H18C 109.5 . .
C17 C19 H19A 109.5 . .
C17 C19 H19B 109.5 . .
H19A C19 H19B 109.5 . .
C17 C19 H19C 109.5 . .
H19A C19 H19C 109.5 . .
H19B C19 H19C 109.5 . .
C23 C20 H20A 109.5 . .
C23 C20 H20B 109.5 . .
H20A C20 H20B 109.5 . .
C23 C20 H20C 109.5 . .
H20A C20 H20C 109.5 . .
H20B C20 H20C 109.5 . .
C23 C21 H21A 109.5 . .
C23 C21 H21B 109.5 . .
H21A C21 H21B 109.5 . .
C23 C21 H21C 109.5 . .
H21A C21 H21C 109.5 . .
H21B C21 H21C 109.5 . .
C23 C22 H22A 109.5 . .
C23 C22 H22B 109.5 . .
H22A C22 H22B 109.5 . .
C23 C22 H22C 109.5 . .
H22A C22 H22C 109.5 . .
H22B C22 H22C 109.5 . .
C24 C23 C22 110.11(15) . .
C24 C23 C20 110.48(14) . .
C22 C23 C20 108.50(16) . .
C24 C23 C21 109.71(14) . .
C22 C23 C21 109.00(16) . .
C20 C23 C21 109.01(17) . .
N21 C24 C25 110.22(14) . .
N21 C24 C23 121.54(15) . .
C25 C24 C23 128.23(15) . .
C26 C25 C24 106.19(15) . .
C26 C25 H25 126.9 . .
C24 C25 H25 126.9 . .
N22 C26 C25 107.14(15) . .
N22 C26 C27 124.09(14) . .
C25 C26 C27 128.62(16) . .
C26 C27 C28 111.69(14) . .
C26 C27 C29 109.93(14) . .
C28 C27 C29 110.96(15) . .
C26 C27 H27 108.0 . .
C28 C27 H27 108.0 . .
C29 C27 H27 108.0 . .
C27 C28 H28A 109.5 . .
C27 C28 H28B 109.5 . .
H28A C28 H28B 109.5 . .
C27 C28 H28C 109.5 . .
H28A C28 H28C 109.5 . .
H28B C28 H28C 109.5 . .
C27 C29 H29A 109.5 . .
C27 C29 H29B 109.5 . .
H29A C29 H29B 109.5 . .
C27 C29 H29C 109.5 . .
H29A C29 H29C 109.5 . .
H29B C29 H29C 109.5 . .
C33 C30 H30A 109.5 . .
C33 C30 H30B 109.5 . .
H30A C30 H30B 109.5 . .
C33 C30 H30C 109.5 . .
H30A C30 H30C 109.5 . .
H30B C30 H30C 109.5 . .
C33 C31 H31A 109.5 . .
C33 C31 H31B 109.5 . .
H31A C31 H31B 109.5 . .
C33 C31 H31C 109.5 . .
H31A C31 H31C 109.5 . .
H31B C31 H31C 109.5 . .
C33 C32 H32A 109.5 . .
C33 C32 H32B 109.5 . .
H32A C32 H32B 109.5 . .
C33 C32 H32C 109.5 . .
H32A C32 H32C 109.5 . .
H32B C32 H32C 109.5 . .
C34 C33 C30 110.24(15) . .
C34 C33 C31 110.16(15) . .
C30 C33 C31 109.92(17) . .
C34 C33 C32 109.37(16) . .
C30 C33 C32 109.35(18) . .
C31 C33 C32 107.75(18) . .
N31 C34 C35 109.85(15) . .
N31 C34 C33 121.86(15) . .
C35 C34 C33 128.28(16) . .
C36 C35 C34 106.31(15) . .
C36 C35 H35 126.8 . .
C34 C35 H35 126.8 . .
N32 C36 C35 107.67(14) . .
N32 C36 C37 124.37(15) . .
C35 C36 C37 127.94(15) . .
C36 C37 C39 111.00(15) . .
C36 C37 C38 110.72(15) . .
C39 C37 C38 109.95(15) . .
C36 C37 H37 108.4 . .
C39 C37 H37 108.4 . .
C38 C37 H37 108.4 . .
C37 C38 H38A 109.5 . .
C37 C38 H38B 109.5 . .
H38A C38 H38B 109.5 . .
C37 C38 H38C 109.5 . .
H38A C38 H38C 109.5 . .
H38B C38 H38C 109.5 . .
C37 C39 H39A 109.5 . .
C37 C39 H39B 109.5 . .
H39A C39 H39B 109.5 . .
C37 C39 H39C 109.5 . .
H39A C39 H39C 109.5 . .
H39B C39 H39C 109.5 . .
N22 B1 N32 111.72(13) . .
N22 B1 N12 109.70(13) . .
N32 B1 N12 112.27(14) . .
N22 B1 H1 107.6 . .
N32 B1 H1 107.6 . .
N12 B1 H1 107.6 . .

loop_
_geom_bond_atom_site_label_1
_geom_bond_atom_site_label_2
_geom_bond_distance
_geom_bond_site_symmetry_2
Tl N31 2.5307(15) .
Tl N11 2.5352(14) .
Tl N21 2.5363(15) .
N11 C14 1.341(2) .
N11 N12 1.3778(18) .
N12 C16 1.358(2) .
N12 B1 1.557(2) .
N21 C24 1.340(2) .
N21 N22 1.3769(18) .
N22 C26 1.367(2) .
N22 B1 1.549(2) .
N31 C34 1.340(2) .
N31 N32 1.3799(18) .
N32 C36 1.364(2) .
N32 B1 1.550(2) .
C10 C13 1.531(2) .
C10 H10A 0.9800 .
C10 H10B 0.9800 .
C10 H10C 0.9800 .
C11 C13 1.530(3) .
C11 H11A 0.9800 .
C11 H11B 0.9800 .
C11 H11C 0.9800 .
C12 C13 1.533(3) .
C12 H12A 0.9800 .
C12 H12B 0.9800 .
C12 H12C 0.9800 .
C13 C14 1.523(2) .
C14 C15 1.401(2) .
C15 C16 1.381(2) .
C15 H15 0.9500 .
C16 C17 1.510(2) .
C17 C19 1.527(3) .
C17 C18 1.529(2) .
C17 H17 1.0000 .
C18 H18A 0.9800 .
C18 H18B 0.9800 .
C18 H18C 0.9800 .
C19 H19A 0.9800 .
C19 H19B 0.9800 .
C19 H19C 0.9800 .
C20 C23 1.535(3) .
C20 H20A 0.9800 .
C20 H20B 0.9800 .
C20 H20C 0.9800 .
C21 C23 1.536(3) .
C21 H21A 0.9800 .
C21 H21B 0.9800 .
C21 H21C 0.9800 .
C22 C23 1.530(3) .
C22 H22A 0.9800 .
C22 H22B 0.9800 .
C22 H22C 0.9800 .
C23 C24 1.522(2) .
C24 C25 1.392(2) .
C25 C26 1.388(2) .
C25 H25 0.9500 .
C26 C27 1.509(2) .
C27 C28 1.522(2) .
C27 C29 1.526(2) .
C27 H27 1.0000 .
C28 H28A 0.9800 .
C28 H28B 0.9800 .
C28 H28C 0.9800 .
C29 H29A 0.9800 .
C29 H29B 0.9800 .
C29 H29C 0.9800 .
C30 C33 1.526(3) .
C30 H30A 0.9800 .
C30 H30B 0.9800 .
C30 H30C 0.9800 .
C31 C33 1.531(3) .
C31 H31A 0.9800 .
C31 H31B 0.9800 .
C31 H31C 0.9800 .
C32 C33 1.535(3) .
C32 H32A 0.9800 .
C32 H32B 0.9800 .
C32 H32C 0.9800 .
C33 C34 1.522(2) .
C34 C35 1.395(2) .
C35 C36 1.378(2) .
C35 H35 0.9500 .
C36 C37 1.509(2) .
C37 C39 1.523(3) .
C37 C38 1.530(3) .
C37 H37 1.0000 .
C38 H38A 0.9800 .
C38 H38B 0.9800 .
C38 H38C 0.9800 .
C39 H39A 0.9800 .
C39 H39B 0.9800 .
C39 H39C 0.9800 .
B1 H1 1.0000 .

loop_
_geom_torsion_atom_site_label_1
_geom_torsion_atom_site_label_2
_geom_torsion_atom_site_label_3
_geom_torsion_atom_site_label_4
_geom_torsion
_geom_torsion_site_symmetry_1
_geom_torsion_site_symmetry_2
_geom_torsion_site_symmetry_3
_geom_torsion_site_symmetry_4
C14 N11 N12 C16 0.44(17) . . . .
Tl N11 N12 C16 -176.88(10) . . . .
C14 N11 N12 B1 -171.99(14) . . . .
Tl N11 N12 B1 10.68(18) . . . .
C24 N21 N22 C26 0.38(17) . . . .
Tl N21 N22 C26 -173.05(10) . . . .
C24 N21 N22 B1 176.51(14) . . . .
Tl N21 N22 B1 3.07(18) . . . .
C34 N31 N32 C36 -0.28(18) . . . .
Tl N31 N32 C36 172.26(10) . . . .
C34 N31 N32 B1 175.21(14) . . . .
Tl N31 N32 B1 -12.24(18) . . . .
N12 N11 C14 C15 -0.84(18) . . . .
Tl N11 C14 C15 175.94(11) . . . .
N12 N11 C14 C13 177.42(14) . . . .
Tl N11 C14 C13 -5.8(2) . . . .
C11 C13 C14 N11 64.9(2) . . . .
C10 C13 C14 N11 -56.4(2) . . . .
C12 C13 C14 N11 -175.18(17) . . . .
C11 C13 C14 C15 -117.2(2) . . . .
C10 C13 C14 C15 121.5(2) . . . .
C12 C13 C14 C15 2.7(3) . . . .
N11 C14 C15 C16 0.92(19) . . . .
C13 C14 C15 C16 -177.20(16) . . . .
N11 N12 C16 C15 0.13(18) . . . .
B1 N12 C16 C15 171.83(15) . . . .
N11 N12 C16 C17 -177.42(15) . . . .
B1 N12 C16 C17 -5.7(3) . . . .
C14 C15 C16 N12 -0.62(19) . . . .
C14 C15 C16 C17 176.85(16) . . . .
N12 C16 C17 C19 100.9(2) . . . .
C15 C16 C17 C19 -76.2(2) . . . .
N12 C16 C17 C18 -135.99(18) . . . .
C15 C16 C17 C18 46.9(2) . . . .
N22 N21 C24 C25 -0.41(18) . . . .
Tl N21 C24 C25 171.54(11) . . . .
N22 N21 C24 C23 179.90(14) . . . .
Tl N21 C24 C23 -8.2(2) . . . .
C22 C23 C24 N21 -174.39(16) . . . .
C20 C23 C24 N21 -54.6(2) . . . .
C21 C23 C24 N21 65.6(2) . . . .
C22 C23 C24 C25 6.0(3) . . . .
C20 C23 C24 C25 125.8(2) . . . .
C21 C23 C24 C25 -114.0(2) . . . .
N21 C24 C25 C26 0.28(19) . . . .
C23 C24 C25 C26 179.94(16) . . . .
N21 N22 C26 C25 -0.22(18) . . . .
B1 N22 C26 C25 -176.12(15) . . . .
N21 N22 C26 C27 -176.19(14) . . . .
B1 N22 C26 C27 7.9(2) . . . .
C24 C25 C26 N22 -0.03(18) . . . .
C24 C25 C26 C27 175.70(16) . . . .
N22 C26 C27 C28 -154.55(16) . . . .
C25 C26 C27 C28 30.4(2) . . . .
N22 C26 C27 C29 81.83(19) . . . .
C25 C26 C27 C29 -93.2(2) . . . .
N32 N31 C34 C35 0.73(18) . . . .
Tl N31 C34 C35 -170.15(11) . . . .
N32 N31 C34 C33 -177.98(14) . . . .
Tl N31 C34 C33 11.1(2) . . . .
C30 C33 C34 N31 -70.3(2) . . . .
C31 C33 C34 N31 51.1(2) . . . .
C32 C33 C34 N31 169.39(17) . . . .
C30 C33 C34 C35 111.2(2) . . . .
C31 C33 C34 C35 -127.32(19) . . . .
C32 C33 C34 C35 -9.1(3) . . . .
N31 C34 C35 C36 -0.91(19) . . . .
C33 C34 C35 C36 177.70(17) . . . .
N31 N32 C36 C35 -0.28(18) . . . .
B1 N32 C36 C35 -175.41(15) . . . .
N31 N32 C36 C37 -179.32(15) . . . .
B1 N32 C36 C37 5.5(3) . . . .
C34 C35 C36 N32 0.71(18) . . . .
C34 C35 C36 C37 179.70(16) . . . .
N32 C36 C37 C39 80.1(2) . . . .
C35 C36 C37 C39 -98.7(2) . . . .
N32 C36 C37 C38 -157.49(17) . . . .
C35 C36 C37 C38 23.7(3) . . . .
C26 N22 B1 N32 -124.91(16) . . . .
N21 N22 B1 N32 59.68(19) . . . .
C26 N22 B1 N12 109.93(17) . . . .
N21 N22 B1 N12 -65.48(19) . . . .
C36 N32 B1 N22 120.80(17) . . . .
N31 N32 B1 N22 -53.78(19) . . . .
C36 N32 B1 N12 -115.48(17) . . . .
N31 N32 B1 N12 69.94(18) . . . .
C16 N12 B1 N22 -114.57(17) . . . .
N11 N12 B1 N22 56.28(19) . . . .
C16 N12 B1 N32 120.59(17) . . . .
N11 N12 B1 N32 -68.56(18) . . . .
